data_7154313
loop_
_publ_author_name
'Mykhailiuk, Pavel K.'

_publ_section_title
;
 Three-component synthesis of fluorinated pyrazoles from
 fluoroalkylamines, NaNO2 and electron-deficient alkynes.
;
_journal_issue 11
_journal_name_full 'Organic &amp; biomolecular chemistry'
_journal_page_first 3438
_journal_page_last 3445
_journal_paper_doi 10.1039/c4ob02670e
_journal_volume 13
_journal_year 2015
_chemical_formula_sum 'C9 H10 F4 N2 O2'
_chemical_formula_weight 254.19
_chemical_name_systematic
; 
 ? 
;
_space_group_IT_number 14
_symmetry_space_group_name_Hall '-P 2ybc'
_symmetry_space_group_name_H-M 'P 1 21/c 1'
_atom_sites_solution_hydrogens geom
_atom_sites_solution_primary direct
_atom_sites_solution_secondary difmap
_audit_block_doi 10.5517/cc13s5rt
_audit_creation_method SHELXL-97
_audit_update_record
;
2014-11-26 deposited with the CCDC.
2015-01-23 downloaded from the CCDC.
;
_cell_angle_alpha 90.00
_cell_angle_beta 99.420(7)
_cell_angle_gamma 90.00
_cell_formula_units_Z 4
_cell_length_a 9.0310(9)
_cell_length_b 22.7184(15)
_cell_length_c 5.5619(4)
_cell_measurement_temperature 293(2)
_cell_volume 1125.75(16)
_computing_structure_refinement 'SHELXL-97 (Sheldrick, 1997)'
_computing_structure_solution 'SHELXS-97 (Sheldrick, 1990)'
_diffrn_ambient_temperature 293(2)
_diffrn_measured_fraction_theta_full 0.977
_diffrn_measured_fraction_theta_max 0.977
_diffrn_radiation_monochromator graphite
_diffrn_radiation_source 'fine-focus sealed tube'
_diffrn_radiation_type MoK\a
_diffrn_radiation_wavelength 0.71073
_diffrn_reflns_av_R_equivalents 0.0613
_diffrn_reflns_av_sigmaI/netI 0.0718
_diffrn_reflns_limit_h_max 12
_diffrn_reflns_limit_h_min -12
_diffrn_reflns_limit_k_max 29
_diffrn_reflns_limit_k_min -31
_diffrn_reflns_limit_l_max 7
_diffrn_reflns_limit_l_min -6
_diffrn_reflns_number 10246
_diffrn_reflns_theta_full 29.99
_diffrn_reflns_theta_max 29.99
_diffrn_reflns_theta_min 2.91
_exptl_absorpt_coefficient_mu 0.149
_exptl_absorpt_correction_T_max 0.9970
_exptl_absorpt_correction_T_min 0.9708
_exptl_crystal_density_diffrn 1.500
_exptl_crystal_density_method 'not measured'
_exptl_crystal_F_000 520
_exptl_crystal_size_max 0.20
_exptl_crystal_size_mid 0.15
_exptl_crystal_size_min 0.02
_refine_diff_density_max 0.207
_refine_diff_density_min -0.196
_refine_diff_density_rms 0.043
_refine_ls_extinction_method none
_refine_ls_goodness_of_fit_ref 0.825
_refine_ls_hydrogen_treatment mixed
_refine_ls_matrix_type full
_refine_ls_number_parameters 160
_refine_ls_number_reflns 3202
_refine_ls_number_restraints 2
_refine_ls_restrained_S_all 0.833
_refine_ls_R_factor_all 0.1632
_refine_ls_R_factor_gt 0.0545
_refine_ls_shift/su_max 0.000
_refine_ls_shift/su_mean 0.000
_refine_ls_structure_factor_coef Fsqd
_refine_ls_weighting_details 'calc w=1/[\s^2^(Fo^2^)+(0.0822P)^2^+0.0000P] where P=(Fo^2^+2Fc^2^)/3'
_refine_ls_weighting_scheme calc
_refine_ls_wR_factor_gt 0.1339
_refine_ls_wR_factor_ref 0.1713
_reflns_number_gt 1215
_reflns_number_total 3202
_reflns_threshold_expression >2sigma(I)
_cod_data_source_file c4ob02670e2.cif
_cod_data_source_block t222
_cod_depositor_comments 'Adding full bibliography for 7154310--7154316.cif.'
_cod_database_code 7154313

loop_
_symmetry_equiv_pos_as_xyz
'x, y, z'
'-x, y+1/2, -z+1/2'
'-x, -y, -z'
'x, -y-1/2, z-1/2'

loop_
_atom_site_label
_atom_site_type_symbol
_atom_site_fract_x
_atom_site_fract_y
_atom_site_fract_z
_atom_site_U_iso_or_equiv
_atom_site_adp_type
_atom_site_occupancy
_atom_site_symmetry_multiplicity
_atom_site_calc_flag
_atom_site_refinement_flags
F1 F -0.1233(2) 0.61579(8) 0.5609(4) 0.1066(7) Uani 1 1 d .
F2 F -0.0065(2) 0.64553(8) 0.9120(3) 0.0954(7) Uani 1 1 d .
F3 F 0.2043(3) 0.69709(8) 0.6886(4) 0.1215(8) Uani 1 1 d .
F4 F -0.0267(3) 0.72465(8) 0.5583(3) 0.1201(8) Uani 1 1 d .
O1 O 0.3670(2) 0.45099(8) 1.1947(3) 0.0724(6) Uani 1 1 d .
O2 O 0.3933(2) 0.41546(7) 0.8267(3) 0.0602(5) Uani 1 1 d .
N1 N 0.2468(3) 0.50859(9) 0.5960(3) 0.0606(6) Uani 1 1 d .
H1N H 0.275(3) 0.4845(10) 0.492(4) 0.054(7) Uiso 1 1 d .
N2 N 0.1622(3) 0.55447(9) 0.5142(3) 0.0623(6) Uani 1 1 d .
C1 C 0.1143(3) 0.57597(10) 0.7115(4) 0.0534(6) Uani 1 1 d .
C2 C 0.1700(3) 0.54349(10) 0.9186(4) 0.0547(6) Uani 1 1 d .
H2 H 0.1534 0.5499 1.0772 0.066 Uiso 1 1 calc R
C3 C 0.2542(3) 0.50034(9) 0.8377(4) 0.0510(6) Uani 1 1 d .
C4 C 0.0158(3) 0.62819(10) 0.6882(4) 0.0629(7) Uani 1 1 d .
C5 C 0.0714(4) 0.68045(14) 0.5591(5) 0.0821(9) Uani 1 1 d .
H5 H 0.0828 0.6699 0.3922 0.099 Uiso 1 1 calc R
C6 C 0.3436(3) 0.45337(10) 0.9761(4) 0.0540(6) Uani 1 1 d .
C7 C 0.4813(3) 0.36492(11) 0.9339(4) 0.0619(7) Uani 1 1 d D
H7 H 0.5500 0.3773 1.0802 0.074 Uiso 1 1 calc R
C8 C 0.3758(4) 0.31824(13) 0.9994(6) 0.0896(10) Uani 1 1 d D
H8C H 0.4323 0.2840 1.0595 0.134 Uiso 1 1 calc R
H8B H 0.3051 0.3080 0.8574 0.134 Uiso 1 1 calc R
H8A H 0.3230 0.3331 1.1231 0.134 Uiso 1 1 calc R
C9 C 0.5700(4) 0.34501(14) 0.7400(5) 0.0854(9) Uani 1 1 d D
H9C H 0.5022 0.3350 0.5942 0.128 Uiso 1 1 calc R
H9B H 0.6290 0.3111 0.7971 0.128 Uiso 1 1 calc R
H9A H 0.6351 0.3762 0.7057 0.128 Uiso 1 1 calc R

loop_
_atom_site_aniso_label
_atom_site_aniso_U_11
_atom_site_aniso_U_22
_atom_site_aniso_U_33
_atom_site_aniso_U_23
_atom_site_aniso_U_13
_atom_site_aniso_U_12
F1 0.0660(14) 0.0947(13) 0.1526(17) -0.0124(11) -0.0012(12) 0.0116(10)
F2 0.1393(18) 0.0909(12) 0.0678(10) 0.0064(8) 0.0521(10) 0.0457(12)
F3 0.116(2) 0.0847(14) 0.1613(19) -0.0002(12) 0.0151(15) -0.0181(13)
F4 0.173(2) 0.0838(13) 0.1117(13) 0.0257(10) 0.0470(13) 0.0540(14)
O1 0.1000(16) 0.0771(12) 0.0429(9) 0.0008(8) 0.0204(8) 0.0277(11)
O2 0.0745(13) 0.0579(9) 0.0518(9) -0.0038(7) 0.0217(8) 0.0144(9)
N1 0.0894(18) 0.0556(12) 0.0418(11) -0.0025(9) 0.0260(10) 0.0153(11)
N2 0.0863(17) 0.0623(12) 0.0417(10) 0.0026(8) 0.0209(9) 0.0183(12)
C1 0.0636(17) 0.0536(12) 0.0466(12) -0.0025(9) 0.0196(10) 0.0065(12)
C2 0.0684(18) 0.0580(13) 0.0417(11) -0.0013(9) 0.0208(10) 0.0055(12)
C3 0.0622(17) 0.0533(13) 0.0414(11) -0.0007(9) 0.0201(10) 0.0011(11)
C4 0.073(2) 0.0660(15) 0.0525(13) -0.0018(11) 0.0179(12) 0.0123(14)
C5 0.109(3) 0.0656(17) 0.0751(18) 0.0041(14) 0.0248(17) 0.0239(19)
C6 0.0589(17) 0.0548(13) 0.0514(13) -0.0028(10) 0.0182(10) 0.0047(12)
C7 0.0650(19) 0.0588(14) 0.0646(14) -0.0003(11) 0.0184(12) 0.0126(13)
C8 0.099(3) 0.0702(18) 0.110(2) 0.0156(16) 0.0476(19) 0.0159(18)
C9 0.090(3) 0.086(2) 0.089(2) -0.0073(16) 0.0424(17) 0.0174(19)

loop_
_atom_type_symbol
_atom_type_description
_atom_type_scat_dispersion_real
_atom_type_scat_dispersion_imag
_atom_type_scat_source
C C 0.0033 0.0016 'International Tables Vol C Tables 4.2.6.8 and 6.1.1.4'
H H 0.0000 0.0000 'International Tables Vol C Tables 4.2.6.8 and 6.1.1.4'
N N 0.0061 0.0033 'International Tables Vol C Tables 4.2.6.8 and 6.1.1.4'
O O 0.0106 0.0060 'International Tables Vol C Tables 4.2.6.8 and 6.1.1.4'
F F 0.0171 0.0103 'International Tables Vol C Tables 4.2.6.8 and 6.1.1.4'

loop_
_geom_angle_atom_site_label_1
_geom_angle_atom_site_label_2
_geom_angle_atom_site_label_3
_geom_angle
C6 O2 C7 118.06(17)
N2 N1 C3 112.5(2)
N1 N2 C1 104.55(17)
N2 C1 C2 111.4(2)
N2 C1 C4 119.56(19)
C2 C1 C4 129.1(2)
C3 C2 C1 104.74(19)
N1 C3 C2 106.9(2)
N1 C3 C6 123.6(2)
C2 C3 C6 129.5(2)
F2 C4 F1 105.9(2)
F2 C4 C1 109.38(18)
F1 C4 C1 111.7(2)
F2 C4 C5 108.6(2)
F1 C4 C5 105.3(2)
C1 C4 C5 115.4(3)
F4 C5 F3 108.8(3)
F4 C5 C4 108.6(3)
F3 C5 C4 107.6(2)
O1 C6 O2 125.8(2)
O1 C6 C3 123.4(2)
O2 C6 C3 110.83(19)
O2 C7 C8 109.1(2)
O2 C7 C9 105.0(2)
C8 C7 C9 113.0(2)

loop_
_geom_bond_atom_site_label_1
_geom_bond_atom_site_label_2
_geom_bond_distance
F1 C4 1.366(3)
F2 C4 1.351(3)
F3 C5 1.349(4)
F4 C5 1.339(4)
O1 C6 1.201(2)
O2 C6 1.325(3)
O2 C7 1.466(3)
N1 N2 1.328(3)
N1 C3 1.348(3)
N2 C1 1.336(3)
C1 C2 1.391(3)
C1 C4 1.476(3)
C2 C3 1.361(3)
C3 C6 1.476(3)
C4 C5 1.515(4)
C7 C8 1.510(3)
C7 C9 1.514(3)

loop_
_geom_hbond_atom_site_label_D
_geom_hbond_atom_site_label_H
_geom_hbond_atom_site_label_A
_geom_hbond_distance_DH
_geom_hbond_distance_HA
_geom_hbond_distance_DA
_geom_hbond_angle_DHA
_geom_hbond_site_symmetry_A
N1 H1N O1 0.87(2) 2.11(3) 2.944(3) 162(2) 1_554

loop_
_geom_torsion_atom_site_label_1
_geom_torsion_atom_site_label_2
_geom_torsion_atom_site_label_3
_geom_torsion_atom_site_label_4
_geom_torsion
C3 N1 N2 C1 0.0(3)
N1 N2 C1 C2 0.3(3)
N1 N2 C1 C4 179.9(2)
N2 C1 C2 C3 -0.5(3)
C4 C1 C2 C3 179.9(3)
N2 N1 C3 C2 -0.3(3)
N2 N1 C3 C6 -178.4(2)
C1 C2 C3 N1 0.4(3)
C1 C2 C3 C6 178.5(2)
N2 C1 C4 F2 -174.0(2)
C2 C1 C4 F2 5.5(4)
N2 C1 C4 F1 69.0(3)
C2 C1 C4 F1 -111.5(3)
N2 C1 C4 C5 -51.2(3)
C2 C1 C4 C5 128.3(3)
F2 C4 C5 F4 -55.0(3)
F1 C4 C5 F4 58.1(3)
C1 C4 C5 F4 -178.2(2)
F2 C4 C5 F3 62.6(3)
F1 C4 C5 F3 175.7(2)
C1 C4 C5 F3 -60.6(3)
C7 O2 C6 O1 1.8(4)
C7 O2 C6 C3 -178.4(2)
N1 C3 C6 O1 169.2(2)
C2 C3 C6 O1 -8.5(4)
N1 C3 C6 O2 -10.5(3)
C2 C3 C6 O2 171.8(2)
C6 O2 C7 C8 80.3(3)
C6 O2 C7 C9 -158.4(2)
